data_4302278
loop_
_publ_author_name
'Gu, Zhi-Guo'
'Xu, Yi-Fan'
'Kang, Ling-Chen'
'Li, Yi-Zhi'
'Zuo, Jing-Lin'
'You, Xiao-Zeng'

_publ_section_title
;
 A Family of Polynuclear Clusters Containing Cyano-Bridged T-Shaped
 Fe^III^~3~M^II^ (M = Cu, Co, Mn) Metal Cores: Syntheses, Structures,
 and Magnetic Properties
;
_journal_coden_ASTM INOCAJ
_journal_issue 12
_journal_name_full 'Inorganic chemistry'
_journal_page_first 5073
_journal_page_last 5080
_journal_paper_doi 10.1021/ic8023524
_journal_volume 48
_journal_year 2009
_chemical_formula_sum 'C144 H136 B6 Co2 Fe6 N54 Na2 O20'
_chemical_formula_weight 3506.87
_space_group_IT_number 14
_symmetry_cell_setting monoclinic
_symmetry_space_group_name_Hall '-P 2ybc'
_symmetry_space_group_name_H-M 'P 1 21/c 1'
_atom_sites_solution_hydrogens geom
_atom_sites_solution_primary direct
_atom_sites_solution_secondary difmap
_audit_creation_method SHELXL-97
_cell_angle_alpha 90.00
_cell_angle_beta 120.447(5)
_cell_angle_gamma 90.00
_cell_formula_units_Z 2
_cell_length_a 13.9608(16)
_cell_length_b 27.014(3)
_cell_length_c 27.227(3)
_cell_measurement_reflns_used 9192
_cell_measurement_temperature 291(2)
_cell_measurement_theta_max 26.22
_cell_measurement_theta_min 2.13
_cell_volume 8852.3(18)
_computing_cell_refinement SMART
_computing_data_collection 'SMART (Bruker, 2000)'
_computing_data_reduction 'SAINT (Bruker, 2000)'
_computing_molecular_graphics SHELXTL
_computing_publication_material SHELXTL
_computing_structure_refinement SHELXTL
_computing_structure_solution 'SHELXTL (Bruker, 2000)'
_diffrn_ambient_temperature 291(2)
_diffrn_measured_fraction_theta_full 0.997
_diffrn_measured_fraction_theta_max 0.997
_diffrn_measurement_device_type 'Bruker Smart Aepex CCD'
_diffrn_measurement_method 'phi and omega scans'
_diffrn_radiation_monochromator graphite
_diffrn_radiation_source 'sealed tube'
_diffrn_radiation_type MoK\a
_diffrn_radiation_wavelength 0.71073
_diffrn_reflns_av_R_equivalents 0.0446
_diffrn_reflns_av_sigmaI/netI 0.0707
_diffrn_reflns_limit_h_max 17
_diffrn_reflns_limit_h_min -10
_diffrn_reflns_limit_k_max 30
_diffrn_reflns_limit_k_min -33
_diffrn_reflns_limit_l_max 25
_diffrn_reflns_limit_l_min -33
_diffrn_reflns_number 47583
_diffrn_reflns_theta_full 26.00
_diffrn_reflns_theta_max 26.00
_diffrn_reflns_theta_min 1.64
_exptl_absorpt_coefficient_mu 0.738
_exptl_absorpt_correction_T_max 0.8427
_exptl_absorpt_correction_T_min 0.7980
_exptl_absorpt_correction_type multi-scan
_exptl_absorpt_process_details 'SADABS; Bruker, 2000'
_exptl_crystal_colour black
_exptl_crystal_density_diffrn 1.316
_exptl_crystal_density_method 'not measured'
_exptl_crystal_description block
_exptl_crystal_F_000 3600
_exptl_crystal_size_max 0.32
_exptl_crystal_size_mid 0.26
_exptl_crystal_size_min 0.24
_refine_diff_density_max 0.347
_refine_diff_density_min -0.654
_refine_diff_density_rms 0.052
_refine_ls_extinction_method none
_refine_ls_goodness_of_fit_ref 1.092
_refine_ls_hydrogen_treatment constr
_refine_ls_matrix_type fullcycle
_refine_ls_number_parameters 1153
_refine_ls_number_reflns 17363
_refine_ls_number_restraints 0
_refine_ls_restrained_S_all 1.092
_refine_ls_R_factor_all 0.1025
_refine_ls_R_factor_gt 0.0652
_refine_ls_shift/su_max 0.000
_refine_ls_shift/su_mean 0.000
_refine_ls_structure_factor_coef Fsqd
_refine_ls_weighting_details 'calc w=1/[\s^2^(Fo^2^)+(0.06P)^2^+1.99P] where P=(Fo^2^+2Fc^2^)/3'
_refine_ls_weighting_scheme calc
_refine_ls_wR_factor_gt 0.1246
_refine_ls_wR_factor_ref 0.1340
_reflns_number_gt 12422
_reflns_number_total 17363
_reflns_threshold_expression >2sigma(I)
_cod_duplicate_entry 4338582
_cod_data_source_file ic8023524_si_002_2.cif
_cod_data_source_block complex2
_cod_depositor_comments
;
The following automatic conversions were performed:
'_symmetry_cell_setting' value 'Monoclinic' changed to 'monoclinic'
according to '/home/saulius/struct/CIF-dictionaries/cif_core.dic'
dictionary named 'cif_core.dic' version 2.4.1 from 2010-06-29.

Automatic conversion script
Id: cif_fix_enum 1527 2010-12-29 10:47:43Z saulius 
;
_cod_original_cell_volume 8852.3(17)
_cod_original_sg_symbol_H-M 'P 21/c'
_cod_database_code 4302278

loop_
_symmetry_equiv_pos_as_xyz
'x, y, z'
'-x, y+1/2, -z+1/2'
'-x, -y, -z'
'x, -y-1/2, z-1/2'

loop_
_atom_site_label
_atom_site_type_symbol
_atom_site_fract_x
_atom_site_fract_y
_atom_site_fract_z
_atom_site_U_iso_or_equiv
_atom_site_adp_type
_atom_site_occupancy
_atom_site_symmetry_multiplicity
_atom_site_calc_flag
_atom_site_refinement_flags
_atom_site_disorder_assembly
_atom_site_disorder_group
B1 B 0.7751(3) 0.74314(14) 0.91987(16) 0.0333(8) Uani 1 1 d . . .
H1 H 0.7769 0.7073 0.9157 0.040 Uiso 1 1 d R . .
B2 B 0.2770(3) 0.92525(15) 0.52670(18) 0.0394(9) Uani 1 1 d . . .
H2 H 0.2388 0.9113 0.4883 0.047 Uiso 1 1 d R . .
B3 B 0.9026(3) 1.26326(15) 0.75547(16) 0.0372(9) Uani 1 1 d . . .
H3 H 0.8893 1.2989 0.7514 0.045 Uiso 1 1 d R . .
C1 C 0.6648(3) 0.89228(13) 0.94040(15) 0.0384(8) Uani 1 1 d . . .
C2 C 0.7572(3) 0.90520(13) 0.87940(14) 0.0375(8) Uani 1 1 d . . .
C3 C 0.8855(3) 0.89578(13) 0.99227(15) 0.0395(8) Uani 1 1 d . . .
C4 C 0.5480(3) 0.97736(13) 0.69714(14) 0.0389(8) Uani 1 1 d . . .
C5 C 0.3753(3) 1.03217(14) 0.66980(17) 0.0463(9) Uani 1 1 d . . .
C6 C 0.3873(3) 0.94237(14) 0.71108(15) 0.0422(8) Uani 1 1 d . . .
C7 C 0.8598(3) 1.10093(13) 0.78061(16) 0.0402(8) Uani 1 1 d . . .
C8 C 0.9420(3) 1.10685(12) 0.71246(14) 0.0372(8) Uani 1 1 d . . .
C9 C 1.0786(3) 1.11787(13) 0.82679(15) 0.0418(9) Uani 1 1 d . . .
C10 C 0.5547(3) 0.82777(14) 0.82439(14) 0.0394(8) Uani 1 1 d . . .
H10 H 0.5260 0.8597 0.8147 0.047 Uiso 1 1 calc R . .
C11 C 0.5041(3) 0.78537(12) 0.79350(13) 0.0307(7) Uani 1 1 d . . .
C12 C 0.4061(3) 0.77436(12) 0.74341(14) 0.0338(7) Uani 1 1 d . . .
H12 H 0.3586 0.7998 0.7217 0.041 Uiso 1 1 calc R . .
C13 C 0.3787(3) 0.72590(13) 0.72566(16) 0.0467(10) Uani 1 1 d . . .
H13 H 0.3119 0.7186 0.6927 0.056 Uiso 1 1 calc R . .
C14 C 0.4518(3) 0.68799(14) 0.75758(15) 0.0424(9) Uani 1 1 d . . .
H14 H 0.4346 0.6553 0.7455 0.051 Uiso 1 1 calc R . .
C15 C 0.5502(3) 0.69899(13) 0.80732(16) 0.0448(9) Uani 1 1 d . . .
H15 H 0.5985 0.6736 0.8286 0.054 Uiso 1 1 calc R . .
C16 C 0.5769(2) 0.74749(12) 0.82547(14) 0.0335(7) Uani 1 1 d . . .
C17 C 0.7811(3) 0.81027(14) 1.03649(15) 0.0422(9) Uani 1 1 d . . .
H17 H 0.7813 0.8398 1.0541 0.051 Uiso 1 1 calc R . .
C18 C 0.7835(3) 0.76187(15) 1.05740(14) 0.0473(10) Uani 1 1 d . . .
C19 C 0.7826(3) 0.74310(13) 1.10406(16) 0.0441(9) Uani 1 1 d . . .
H19 H 0.7792 0.7643 1.1301 0.053 Uiso 1 1 calc R . .
C20 C 0.7868(3) 0.69172(13) 1.11205(16) 0.0431(9) Uani 1 1 d . . .
H20 H 0.7852 0.6787 1.1432 0.052 Uiso 1 1 calc R . .
C21 C 0.7935(4) 0.66029(16) 1.07385(18) 0.0555(11) Uani 1 1 d . . .
H21 H 0.7976 0.6263 1.0797 0.067 Uiso 1 1 calc R . .
C22 C 0.7941(3) 0.67964(13) 1.02623(15) 0.0448(9) Uani 1 1 d . . .
H22 H 0.7975 0.6585 1.0002 0.054 Uiso 1 1 calc R . .
C23 C 0.7896(3) 0.73022(13) 1.01823(16) 0.0428(9) Uani 1 1 d . . .
C24 C 0.9681(3) 0.83346(13) 0.91961(12) 0.0342(8) Uani 1 1 d . . .
H24 H 0.9941 0.8657 0.9233 0.041 Uiso 1 1 calc R . .
C25 C 1.0148(3) 0.78980(14) 0.90962(14) 0.0411(8) Uani 1 1 d . . .
C26 C 1.1032(3) 0.78086(14) 0.90160(14) 0.0402(8) Uani 1 1 d . . .
H26 H 1.1473 0.8069 0.9021 0.048 Uiso 1 1 calc R . .
C27 C 1.1263(3) 0.73260(14) 0.89272(15) 0.0426(9) Uani 1 1 d . . .
H27 H 1.1857 0.7264 0.8872 0.051 Uiso 1 1 calc R . .
C28 C 1.0605(3) 0.69389(13) 0.89206(14) 0.0382(8) Uani 1 1 d . . .
H28 H 1.0756 0.6617 0.8859 0.046 Uiso 1 1 calc R . .
C29 C 0.9721(3) 0.70287(13) 0.90062(14) 0.0380(8) Uani 1 1 d . . .
H29 H 0.9292 0.6767 0.9011 0.046 Uiso 1 1 calc R . .
C30 C 0.9479(3) 0.75112(13) 0.90846(15) 0.0398(8) Uani 1 1 d . . .
C31 C 0.1499(3) 0.96596(11) 0.60484(14) 0.0358(8) Uani 1 1 d . . .
H31 H 0.1563 0.9798 0.6377 0.043 Uiso 1 1 calc R . .
C32 C 0.0467(3) 0.95168(12) 0.55642(15) 0.0397(8) Uani 1 1 d . . .
C33 C -0.0654(3) 0.95236(13) 0.53955(16) 0.0414(8) Uani 1 1 d . . .
H33 H -0.0878 0.9638 0.5644 0.050 Uiso 1 1 calc R . .
C34 C -0.1437(3) 0.93599(13) 0.48569(16) 0.0439(9) Uani 1 1 d . . .
H34 H -0.2188 0.9363 0.4743 0.053 Uiso 1 1 calc R . .
C35 C -0.1100(3) 0.91911(13) 0.44864(16) 0.0432(9) Uani 1 1 d . . .
H35 H -0.1626 0.9081 0.4124 0.052 Uiso 1 1 calc R . .
C36 C 0.0024(3) 0.91858(12) 0.46559(15) 0.0366(8) Uani 1 1 d . . .
H36 H 0.0249 0.9070 0.4408 0.044 Uiso 1 1 calc R . .
C37 C 0.0809(3) 0.93538(12) 0.51962(15) 0.0358(8) Uani 1 1 d . . .
C38 C 0.4466(3) 1.03581(13) 0.57478(16) 0.0426(9) Uani 1 1 d . . .
H38 H 0.4930 1.0574 0.6038 0.051 Uiso 1 1 calc R . .
C39 C 0.4162(3) 1.03986(14) 0.51696(14) 0.0379(8) Uani 1 1 d . . .
C40 C 0.4384(3) 1.07344(14) 0.48503(16) 0.0453(9) Uani 1 1 d . . .
H40 H 0.4850 1.1003 0.5028 0.054 Uiso 1 1 calc R . .
C41 C 0.3911(3) 1.06672(14) 0.42722(16) 0.0457(9) Uani 1 1 d . . .
H41 H 0.4055 1.0891 0.4058 0.055 Uiso 1 1 calc R . .
C42 C 0.3222(3) 1.02667(15) 0.40093(16) 0.0495(10) Uani 1 1 d . . .
H42 H 0.2908 1.0223 0.3619 0.059 Uiso 1 1 calc R . .
C43 C 0.2992(3) 0.99298(13) 0.43183(15) 0.0395(8) Uani 1 1 d . . .
H43 H 0.2528 0.9661 0.4137 0.047 Uiso 1 1 calc R . .
C44 C 0.3461(3) 0.99963(12) 0.48996(15) 0.0344(7) Uani 1 1 d . . .
C45 C 0.4784(3) 0.86703(13) 0.65509(16) 0.0472(10) Uani 1 1 d . . .
H45 H 0.5255 0.8679 0.6944 0.057 Uiso 1 1 calc R . .
C46 C 0.4653(3) 0.82498(13) 0.61872(14) 0.0409(9) Uani 1 1 d . . .
C47 C 0.5108(3) 0.77778(14) 0.62433(17) 0.0537(11) Uani 1 1 d . . .
H47 H 0.5640 0.7662 0.6601 0.064 Uiso 1 1 calc R . .
C48 C 0.4770(3) 0.74836(13) 0.57693(16) 0.0438(9) Uani 1 1 d . . .
H48 H 0.5065 0.7168 0.5808 0.053 Uiso 1 1 calc R . .
C49 C 0.3988(3) 0.76586(13) 0.52344(15) 0.0413(8) Uani 1 1 d . . .
H49 H 0.3765 0.7462 0.4914 0.050 Uiso 1 1 calc R . .
C50 C 0.3540(3) 0.81296(14) 0.51794(15) 0.0425(9) Uani 1 1 d . . .
H50 H 0.3010 0.8247 0.4822 0.051 Uiso 1 1 calc R . .
C51 C 0.3880(2) 0.84229(13) 0.56542(14) 0.0338(7) Uani 1 1 d . . .
C52 C 0.7122(3) 1.16630(13) 0.66763(14) 0.0402(8) Uani 1 1 d . . .
H52 H 0.6952 1.1329 0.6597 0.048 Uiso 1 1 calc R . .
C53 C 0.6446(3) 1.20567(13) 0.63712(14) 0.0381(8) Uani 1 1 d . . .
C54 C 0.5412(3) 1.21031(14) 0.58808(16) 0.0454(9) Uani 1 1 d . . .
H54 H 0.5002 1.1822 0.5697 0.054 Uiso 1 1 calc R . .
C55 C 0.4994(3) 1.25656(14) 0.56673(15) 0.0438(9) Uani 1 1 d . . .
H55 H 0.4311 1.2596 0.5333 0.053 Uiso 1 1 calc R . .
C56 C 0.5580(3) 1.29788(14) 0.59457(16) 0.0419(9) Uani 1 1 d . . .
H56 H 0.5285 1.3290 0.5803 0.050 Uiso 1 1 calc R . .
C57 C 0.6615(3) 1.29399(13) 0.64419(14) 0.0375(8) Uani 1 1 d . . .
H57 H 0.7010 1.3223 0.6630 0.045 Uiso 1 1 calc R . .
C58 C 0.7050(3) 1.24722(13) 0.66521(14) 0.0419(9) Uani 1 1 d . . .
C59 C 0.9438(3) 1.18407(14) 0.87217(14) 0.0371(8) Uani 1 1 d . . .
H59 H 0.9570 1.1530 0.8890 0.045 Uiso 1 1 calc R . .
C60 C 0.9234(3) 1.22902(13) 0.89386(15) 0.0399(8) Uani 1 1 d . . .
C61 C 0.9092(3) 1.24041(14) 0.93909(15) 0.0395(8) Uani 1 1 d . . .
H61 H 0.9195 1.2163 0.9657 0.047 Uiso 1 1 calc R . .
C62 C 0.8795(3) 1.28786(12) 0.94439(15) 0.0380(8) Uani 1 1 d . . .
H62 H 0.8684 1.2956 0.9745 0.046 Uiso 1 1 calc R . .
C63 C 0.8659(3) 1.32428(14) 0.90550(15) 0.0446(9) Uani 1 1 d . . .
H63 H 0.8481 1.3565 0.9101 0.054 Uiso 1 1 calc R . .
C64 C 0.8788(3) 1.31250(13) 0.86029(14) 0.0389(8) Uani 1 1 d . . .
H64 H 0.8673 1.3366 0.8334 0.047 Uiso 1 1 calc R . .
C65 C 0.9091(3) 1.26452(14) 0.85420(15) 0.0407(8) Uani 1 1 d . . .
C66 C 1.1214(3) 1.19612(13) 0.74986(14) 0.0349(8) Uani 1 1 d . . .
H66 H 1.1558 1.1665 0.7505 0.042 Uiso 1 1 calc R . .
C67 C 1.1527(3) 1.24321(12) 0.74220(14) 0.0367(8) Uani 1 1 d . . .
C68 C 1.2356(3) 1.26164(12) 0.73371(13) 0.0358(8) Uani 1 1 d . . .
H68 H 1.2864 1.2402 0.7324 0.043 Uiso 1 1 calc R . .
C69 C 1.2430(3) 1.31187(14) 0.72713(16) 0.0468(9) Uani 1 1 d . . .
H69 H 1.2991 1.3241 0.7216 0.056 Uiso 1 1 calc R . .
C70 C 1.1685(3) 1.34378(14) 0.72876(16) 0.0464(9) Uani 1 1 d . . .
H70 H 1.1742 1.3776 0.7242 0.056 Uiso 1 1 calc R . .
C71 C 1.0839(3) 1.32588(13) 0.73715(15) 0.0419(9) Uani 1 1 d . . .
H71 H 1.0333 1.3475 0.7383 0.050 Uiso 1 1 calc R . .
C72 C 1.0766(3) 1.27525(14) 0.74378(15) 0.0430(9) Uani 1 1 d . . .
Fe1 Fe 0.76867(4) 0.855944(17) 0.93222(2) 0.03883(13) Uani 1 1 d . . .
Fe2 Fe 0.39412(4) 0.968383(18) 0.64725(2) 0.03468(12) Uani 1 1 d . . .
Fe3 Fe 0.94357(4) 1.151414(18) 0.76827(2) 0.03727(13) Uani 1 1 d . . .
Co1 Co 0.77263(4) 1.003525(19) 0.81339(2) 0.04608(14) Uani 1 1 d . . .
N1 N 0.6516(2) 0.81547(10) 0.87053(11) 0.0358(7) Uani 1 1 d . . .
N2 N 0.6640(2) 0.76543(10) 0.87151(11) 0.0311(6) Uani 1 1 d . . .
N3 N 0.7784(2) 0.80558(10) 0.98773(12) 0.0370(7) Uani 1 1 d . . .
N4 N 0.7832(2) 0.75668(10) 0.97570(12) 0.0351(6) Uani 1 1 d . . .
N5 N 0.8794(2) 0.81827(10) 0.92250(12) 0.0383(7) Uani 1 1 d . . .
N6 N 0.8680(2) 0.76780(11) 0.91593(12) 0.0380(7) Uani 1 1 d . . .
N7 N 0.7531(2) 0.93745(10) 0.85156(12) 0.0408(7) Uani 1 1 d . A .
N8 N 0.6063(2) 0.91554(10) 0.94755(13) 0.0388(7) Uani 1 1 d . B .
N9 N 0.9500(2) 0.91835(12) 1.02714(13) 0.0513(9) Uani 1 1 d . . .
N10 N 0.3834(2) 0.92821(11) 0.74880(13) 0.0440(7) Uani 1 1 d . . .
N11 N 0.6414(2) 0.98261(11) 0.73010(13) 0.0438(8) Uani 1 1 d . A .
N12 N 0.3678(2) 1.06920(10) 0.68642(12) 0.0376(7) Uani 1 1 d . . .
N13 N 0.4159(2) 0.90229(10) 0.62520(12) 0.0384(7) Uani 1 1 d . . .
N14 N 0.3598(2) 0.88914(11) 0.57003(12) 0.0397(7) Uani 1 1 d . . .
N15 N 0.2313(2) 0.95774(10) 0.59809(12) 0.0381(7) Uani 1 1 d . . .
N16 N 0.1923(2) 0.93968(10) 0.54552(11) 0.0358(6) Uani 1 1 d . . .
N17 N 0.3971(2) 0.99546(11) 0.58090(12) 0.0390(7) Uani 1 1 d . . .
N18 N 0.3386(2) 0.97435(11) 0.52997(12) 0.0384(7) Uani 1 1 d . . .
N19 N 0.8072(2) 1.18511(11) 0.71091(13) 0.0436(7) Uani 1 1 d . . .
N20 N 0.8024(2) 1.23461(10) 0.70965(11) 0.0314(6) Uani 1 1 d . . .
N21 N 1.0333(2) 1.20122(10) 0.75617(11) 0.0310(6) Uani 1 1 d . . .
N22 N 1.0035(2) 1.24987(10) 0.75203(11) 0.0329(6) Uani 1 1 d . . .
N23 N 0.9405(3) 1.19478(11) 0.82513(12) 0.0421(7) Uani 1 1 d . . .
N24 N 0.9204(2) 1.24403(10) 0.81328(11) 0.0336(6) Uani 1 1 d . . .
N25 N 0.8134(2) 1.07279(12) 0.78801(13) 0.0444(7) Uani 1 1 d . A .
N26 N 0.9400(2) 1.07964(10) 0.68153(12) 0.0400(7) Uani 1 1 d . . .
N27 N 1.1531(2) 1.09853(11) 0.85843(12) 0.0424(7) Uani 1 1 d . . .
Na1 Na 0.48420(11) 0.98728(5) 0.92798(6) 0.0475(4) Uani 1 1 d . . .
O1 O 0.632(3) 1.0442(11) 0.8142(11) 0.042(3) Uani 0.50 1 d P A 1
H1A H 0.5698 1.0384 0.7843 0.050 Uiso 0.50 1 d PR A 1
H1B H 0.6430 1.0751 0.8178 0.050 Uiso 0.50 1 d PR A 1
O2 O 0.8811(2) 1.02374(9) 0.90343(10) 0.0445(6) Uani 1 1 d . A .
H2A H 0.9469 1.0137 0.9151 0.053 Uiso 1 1 d R . .
H2B H 0.8813 1.0549 0.9068 0.053 Uiso 1 1 d R . .
O3 O 0.902(3) 0.9707(10) 0.8072(12) 0.050(5) Uani 0.50 1 d P A 1
H3A H 0.9629 0.9869 0.8230 0.060 Uiso 0.50 1 d PR A 1
H3B H 0.8867 0.9590 0.7751 0.060 Uiso 0.50 1 d PR A 1
O4 O 0.3487(15) 1.0542(8) 0.8957(8) 0.045(4) Uani 0.50 1 d P B 1
H4A H 0.2871 1.0423 0.8892 0.054 Uiso 0.50 1 d PR B 1
H4B H 0.3704 1.0760 0.9216 0.054 Uiso 0.50 1 d PR B 1
O5 O 0.610(2) 1.0416(14) 0.9326(14) 0.054(7) Uani 0.50 1 d P B 1
H5A H 0.6703 1.0260 0.9431 0.065 Uiso 0.50 1 d PR B 1
H5B H 0.6214 1.0645 0.9562 0.065 Uiso 0.50 1 d PR B 1
O6 O 0.344(6) 0.926(2) 0.899(2) 0.057(12) Uani 0.50 1 d P B 1
H6A H 0.3008 0.9273 0.8633 0.068 Uiso 0.50 1 d PR B 1
H6B H 0.3737 0.8976 0.9083 0.068 Uiso 0.50 1 d PR B 1
O7 O 0.485(4) 0.9878(18) 0.834(2) 0.050(7) Uani 0.50 1 d P B 1
H7A H 0.4616 1.0157 0.8187 0.060 Uiso 0.50 1 d PR B 1
H7B H 0.4418 0.9653 0.8128 0.060 Uiso 0.50 1 d PR B 1
O8 O 0.5221(17) 0.9379(9) 1.0189(10) 0.037(3) Uani 0.50 1 d P . 1
H8A H 0.4640 0.9142 1.0112 0.045 Uiso 0.50 1 d PR . 1
H8B H 0.5941 0.9218 1.0377 0.045 Uiso 0.50 1 d PR . 1
O9 O 0.1830(6) 0.9325(3) 0.7646(3) 0.050(2) Uani 0.30 1 d P . .
H9A H 0.1537 0.9502 0.7792 0.060 Uiso 0.30 1 d PR . .
H9B H 0.1799 0.9477 0.7366 0.060 Uiso 0.30 1 d PR . .
O10 O 0.2551(7) 0.0972(3) 0.7383(3) 0.044(2) Uani 0.30 1 d P . .
H10A H 0.1915 0.0860 0.7140 0.053 Uiso 0.30 1 d PR . .
H10B H 0.3026 0.0887 0.7291 0.053 Uiso 0.30 1 d PR . .
O11 O 0.4094(5) 0.1132(2) 0.7980(3) 0.0459(16) Uani 0.40 1 d P . .
H11A H 0.4457 0.0864 0.8101 0.055 Uiso 0.40 1 d PR . .
H11B H 0.4399 0.1313 0.7844 0.055 Uiso 0.40 1 d PR . .
O12 O 0.1705(5) 1.0015(3) 0.9211(3) 0.0318(17) Uani 0.30 1 d P . .
H12A H 0.1786 0.9710 0.9169 0.038 Uiso 0.30 1 d PR . .
H12B H 0.1224 1.0050 0.9312 0.038 Uiso 0.30 1 d PR . .
O13 O 1.0031(6) 0.4064(3) 0.8191(3) 0.043(2) Uani 0.30 1 d P . .
H13A H 1.0118 0.4374 0.8244 0.051 Uiso 0.30 1 d PR . .
H13B H 0.9399 0.3982 0.8140 0.051 Uiso 0.30 1 d PR . .
O14 O 0.3372(5) 0.6281(2) 0.5519(3) 0.0490(17) Uani 0.40 1 d P . .
H14A H 0.3470 0.6080 0.5310 0.059 Uiso 0.40 1 d PR . .
H14B H 0.2896 0.6497 0.5312 0.059 Uiso 0.40 1 d PR . .
O1' O 0.634(3) 1.0381(12) 0.8267(11) 0.050(5) Uani 0.50 1 d P A 2
H1C H 0.5716 1.0323 0.7968 0.061 Uiso 0.50 1 d PR A 2
H1D H 0.6448 1.0691 0.8303 0.061 Uiso 0.50 1 d PR A 2
O3' O 0.922(3) 0.9661(9) 0.8130(12) 0.049(5) Uani 0.50 1 d P A 2
H3C H 0.9825 0.9823 0.8288 0.058 Uiso 0.50 1 d PR A 2
H3D H 0.9063 0.9544 0.7809 0.058 Uiso 0.50 1 d PR A 2
O4' O 0.3573(13) 1.0446(8) 0.9016(8) 0.046(4) Uani 0.50 1 d P B 2
H4C H 0.3490 1.0576 0.8714 0.055 Uiso 0.50 1 d PR B 2
H4D H 0.2957 1.0326 0.8951 0.055 Uiso 0.50 1 d PR B 2
O5' O 0.614(2) 1.0370(14) 0.9319(14) 0.046(6) Uani 0.50 1 d P B 2
H5C H 0.6252 1.0599 0.9555 0.056 Uiso 0.50 1 d PR B 2
H5D H 0.6741 1.0213 0.9427 0.056 Uiso 0.50 1 d PR B 2
O6' O 0.336(6) 0.926(2) 0.898(2) 0.059(10) Uani 0.50 1 d P B 2
H6C H 0.2928 0.9270 0.8626 0.070 Uiso 0.50 1 d PR B 2
H6D H 0.3657 0.8973 0.9077 0.070 Uiso 0.50 1 d PR B 2
O7' O 0.480(4) 0.9907(17) 0.841(2) 0.047(5) Uani 0.50 1 d P B 2
H7C H 0.5452 0.9858 0.8472 0.056 Uiso 0.50 1 d PR B 2
H7D H 0.4368 0.9681 0.8195 0.056 Uiso 0.50 1 d PR B 2
O8' O 0.5228(18) 0.9491(9) 1.0137(10) 0.055(6) Uani 0.50 1 d P . 2
H8C H 0.5958 0.9339 1.0321 0.066 Uiso 0.50 1 d PR . 2
H8D H 0.4680 0.9238 1.0066 0.066 Uiso 0.50 1 d PR . 2

loop_
_atom_site_aniso_label
_atom_site_aniso_U_11
_atom_site_aniso_U_22
_atom_site_aniso_U_33
_atom_site_aniso_U_23
_atom_site_aniso_U_13
_atom_site_aniso_U_12
B1 0.0242(18) 0.032(2) 0.035(2) -0.0040(15) 0.0084(15) -0.0009(14)
B2 0.037(2) 0.038(2) 0.038(2) 0.0039(17) 0.0145(17) 0.0065(17)
B3 0.0314(19) 0.033(2) 0.032(2) -0.0007(16) 0.0053(16) 0.0054(16)
C1 0.0347(18) 0.0351(19) 0.043(2) 0.0031(15) 0.0180(15) 0.0009(14)
C2 0.0408(18) 0.0369(19) 0.0346(18) -0.0047(14) 0.0189(15) 0.0087(15)
C3 0.0360(18) 0.0337(18) 0.0364(18) -0.0080(14) 0.0091(15) 0.0130(14)
C4 0.0390(18) 0.044(2) 0.0260(17) -0.0013(14) 0.0105(14) -0.0007(15)
C5 0.047(2) 0.039(2) 0.047(2) -0.0110(17) 0.0204(18) 0.0001(16)
C6 0.046(2) 0.047(2) 0.0309(18) -0.0008(15) 0.0177(16) -0.0012(16)
C7 0.0365(18) 0.0353(19) 0.050(2) -0.0029(16) 0.0230(16) 0.0051(15)
C8 0.0466(19) 0.0269(17) 0.0340(18) 0.0085(13) 0.0175(15) 0.0024(14)
C9 0.0344(18) 0.0329(19) 0.041(2) 0.0085(15) 0.0065(15) -0.0046(14)
C10 0.0318(17) 0.046(2) 0.0304(17) -0.0006(15) 0.0086(14) 0.0042(15)
C11 0.0281(16) 0.0355(18) 0.0285(16) 0.0060(13) 0.0145(13) -0.0017(13)
C12 0.0289(16) 0.0336(18) 0.0297(17) 0.0067(13) 0.0082(13) 0.0053(13)
C13 0.0291(18) 0.042(2) 0.044(2) 0.0092(16) -0.0001(15) -0.0073(15)
C14 0.0356(18) 0.041(2) 0.038(2) 0.0063(15) 0.0089(16) 0.0111(15)
C15 0.045(2) 0.035(2) 0.041(2) 0.0077(16) 0.0117(17) 0.0105(16)
C16 0.0232(15) 0.041(2) 0.0361(17) 0.0080(14) 0.0150(14) 0.0061(13)
C17 0.0313(18) 0.047(2) 0.037(2) 0.0013(16) 0.0084(15) 0.0121(15)
C18 0.045(2) 0.052(2) 0.0240(18) 0.0031(16) 0.0023(15) 0.0135(17)
C19 0.043(2) 0.040(2) 0.040(2) -0.0018(16) 0.0141(16) 0.0101(16)
C20 0.0338(18) 0.0362(19) 0.040(2) -0.0039(15) 0.0043(15) 0.0080(15)
C21 0.067(3) 0.044(2) 0.050(2) -0.0102(18) 0.026(2) 0.0003(19)
C22 0.048(2) 0.0290(18) 0.0348(19) -0.0068(15) 0.0042(16) 0.0088(15)
C23 0.0372(19) 0.038(2) 0.042(2) 0.0015(16) 0.0126(16) 0.0076(15)
C24 0.0329(17) 0.0412(19) 0.0115(13) -0.0096(12) -0.0011(12) -0.0050(14)
C25 0.0392(19) 0.046(2) 0.0278(18) -0.0108(15) 0.0096(15) -0.0054(16)
C26 0.043(2) 0.047(2) 0.0245(17) -0.0145(15) 0.0126(15) -0.0189(16)
C27 0.0321(18) 0.048(2) 0.0383(19) -0.0171(16) 0.0107(15) -0.0116(16)
C28 0.0400(19) 0.041(2) 0.0275(17) -0.0157(14) 0.0124(15) -0.0117(15)
C29 0.0354(18) 0.045(2) 0.0252(17) -0.0094(14) 0.0089(14) -0.0048(15)
C30 0.0260(16) 0.043(2) 0.0362(19) -0.0049(15) 0.0055(14) -0.0016(14)
C31 0.0355(17) 0.0224(16) 0.0375(19) -0.0069(13) 0.0096(15) -0.0008(13)
C32 0.0406(19) 0.0288(17) 0.044(2) -0.0203(15) 0.0174(16) -0.0087(14)
C33 0.0402(19) 0.0351(19) 0.048(2) -0.0102(16) 0.0217(17) -0.0174(15)
C34 0.0378(19) 0.0325(19) 0.054(2) -0.0172(16) 0.0175(17) 0.0069(15)
C35 0.0375(19) 0.039(2) 0.0360(19) -0.0119(15) 0.0061(15) 0.0045(15)
C36 0.0332(17) 0.0274(17) 0.044(2) -0.0098(14) 0.0160(15) -0.0047(13)
C37 0.0318(16) 0.0267(17) 0.0377(19) -0.0063(14) 0.0093(14) 0.0013(13)
C38 0.0372(18) 0.041(2) 0.040(2) 0.0014(16) 0.0127(16) -0.0058(15)
C39 0.0235(16) 0.055(2) 0.0270(16) -0.0111(15) 0.0067(13) -0.0120(15)
C40 0.049(2) 0.038(2) 0.042(2) -0.0073(16) 0.0176(17) -0.0086(16)
C41 0.051(2) 0.043(2) 0.038(2) -0.0093(16) 0.0189(17) -0.0124(17)
C42 0.050(2) 0.056(2) 0.0322(19) -0.0152(17) 0.0137(17) -0.0083(18)
C43 0.0265(16) 0.041(2) 0.0363(19) -0.0178(15) 0.0049(14) -0.0098(14)
C44 0.0271(15) 0.0320(18) 0.0418(19) -0.0072(14) 0.0157(14) -0.0051(13)
C45 0.050(2) 0.037(2) 0.0322(19) -0.0011(15) 0.0047(16) -0.0051(16)
C46 0.0329(17) 0.043(2) 0.0247(17) -0.0040(14) -0.0019(14) -0.0054(15)
C47 0.046(2) 0.037(2) 0.044(2) -0.0031(17) -0.0021(17) -0.0084(17)
C48 0.045(2) 0.0338(19) 0.045(2) 0.0096(15) 0.0173(17) -0.0081(15)
C49 0.0421(19) 0.0367(19) 0.0375(19) 0.0030(15) 0.0146(16) -0.0094(15)
C50 0.0289(17) 0.052(2) 0.0281(18) 0.0049(15) 0.0005(14) 0.0076(15)
C51 0.0223(15) 0.046(2) 0.0273(16) 0.0043(14) 0.0083(13) 0.0008(13)
C52 0.0417(19) 0.0359(19) 0.0312(18) 0.0113(14) 0.0098(15) 0.0024(15)
C53 0.0399(19) 0.0351(18) 0.0303(17) 0.0125(14) 0.0112(15) -0.0032(14)
C54 0.0381(19) 0.037(2) 0.042(2) -0.0010(16) 0.0062(16) -0.0044(15)
C55 0.0380(19) 0.046(2) 0.0317(18) 0.0036(16) 0.0061(15) -0.0043(16)
C56 0.0320(18) 0.041(2) 0.043(2) -0.0068(16) 0.0126(16) -0.0043(15)
C57 0.0377(18) 0.0389(19) 0.0314(18) -0.0035(14) 0.0141(15) -0.0148(15)
C58 0.050(2) 0.038(2) 0.0241(17) -0.0039(14) 0.0093(15) -0.0042(16)
C59 0.0317(17) 0.048(2) 0.0280(17) -0.0029(15) 0.0124(14) -0.0064(15)
C60 0.0307(17) 0.040(2) 0.0338(19) 0.0018(15) 0.0054(14) -0.0042(15)
C61 0.0253(16) 0.047(2) 0.0306(18) -0.0014(15) 0.0029(14) 0.0021(15)
C62 0.0379(18) 0.0300(18) 0.0393(19) 0.0069(14) 0.0147(15) -0.0071(14)
C63 0.051(2) 0.038(2) 0.0332(19) 0.0112(15) 0.0128(16) -0.0031(16)
C64 0.0379(18) 0.0354(19) 0.0277(18) 0.0120(14) 0.0051(14) 0.0080(14)
C65 0.0349(18) 0.048(2) 0.0318(18) 0.0002(16) 0.0115(15) 0.0028(16)
C66 0.0306(17) 0.0368(19) 0.0294(17) 0.0053(14) 0.0094(14) 0.0030(14)
C67 0.0330(17) 0.0348(18) 0.0292(18) 0.0013(14) 0.0063(14) 0.0038(14)
C68 0.0361(18) 0.0370(19) 0.0226(16) 0.0155(14) 0.0063(14) 0.0112(14)
C69 0.042(2) 0.042(2) 0.042(2) 0.0129(16) 0.0111(17) 0.0103(16)
C70 0.056(2) 0.032(2) 0.039(2) 0.0083(15) 0.0157(18) 0.0066(17)
C71 0.045(2) 0.0333(19) 0.0366(19) 0.0025(15) 0.0125(16) 0.0155(16)
C72 0.0282(17) 0.045(2) 0.040(2) 0.0002(16) 0.0056(15) 0.0040(15)
Fe1 0.0398(3) 0.0231(2) 0.0370(3) -0.00237(19) 0.0073(2) 0.0084(2)
Fe2 0.0401(3) 0.0336(3) 0.0266(2) -0.00227(19) 0.0141(2) -0.0016(2)
Fe3 0.0352(3) 0.0375(3) 0.0299(3) 0.0026(2) 0.0097(2) 0.0023(2)
Co1 0.0431(3) 0.0407(3) 0.0325(3) -0.0041(2) 0.0031(2) 0.0083(2)
N1 0.0244(13) 0.0406(16) 0.0287(15) 0.0052(12) 0.0033(11) 0.0117(12)
N2 0.0343(14) 0.0314(15) 0.0307(14) -0.0010(11) 0.0186(12) 0.0022(11)
N3 0.0367(15) 0.0332(16) 0.0360(16) 0.0029(12) 0.0147(13) 0.0179(12)
N4 0.0248(13) 0.0321(15) 0.0420(16) -0.0001(12) 0.0123(12) 0.0068(11)
N5 0.0334(15) 0.0349(16) 0.0352(16) -0.0070(12) 0.0089(12) 0.0005(12)
N6 0.0293(14) 0.0379(16) 0.0386(16) -0.0120(13) 0.0113(12) -0.0084(12)
N7 0.0461(17) 0.0305(15) 0.0385(16) -0.0126(12) 0.0159(13) 0.0112(13)
N8 0.0367(15) 0.0327(15) 0.0462(17) -0.0043(13) 0.0204(13) -0.0073(12)
N9 0.0379(16) 0.0464(18) 0.0399(18) 0.0149(14) -0.0021(14) 0.0070(14)
N10 0.0460(17) 0.0475(19) 0.0447(18) -0.0107(14) 0.0274(15) -0.0112(14)
N11 0.0367(16) 0.0354(16) 0.0397(17) -0.0018(13) 0.0049(13) 0.0145(13)
N12 0.0394(15) 0.0353(16) 0.0345(15) 0.0026(12) 0.0161(13) -0.0036(12)
N13 0.0304(14) 0.0343(16) 0.0375(16) -0.0048(12) 0.0077(12) -0.0077(12)
N14 0.0241(13) 0.0483(18) 0.0328(15) -0.0036(13) 0.0042(12) -0.0006(12)
N15 0.0372(15) 0.0284(15) 0.0414(17) -0.0096(12) 0.0146(13) -0.0039(12)
N16 0.0300(14) 0.0383(16) 0.0297(15) -0.0084(12) 0.0083(12) -0.0017(12)
N17 0.0419(16) 0.0380(16) 0.0344(16) 0.0044(12) 0.0172(13) 0.0063(13)
N18 0.0302(14) 0.0418(17) 0.0332(16) -0.0016(12) 0.0088(12) 0.0072(12)
N19 0.0379(16) 0.0441(18) 0.0335(16) -0.0021(13) 0.0068(13) 0.0047(13)
N20 0.0346(14) 0.0364(16) 0.0330(14) -0.0067(12) 0.0244(12) -0.0065(12)
N21 0.0293(14) 0.0353(15) 0.0190(13) -0.0002(10) 0.0055(11) -0.0003(11)
N22 0.0319(14) 0.0386(16) 0.0192(12) 0.0104(11) 0.0062(11) 0.0123(12)
N23 0.0506(18) 0.0404(17) 0.0326(16) 0.0065(13) 0.0190(14) -0.0067(14)
N24 0.0324(14) 0.0332(15) 0.0260(14) -0.0014(11) 0.0081(12) -0.0041(11)
N25 0.0382(16) 0.053(2) 0.0333(16) -0.0006(14) 0.0119(13) 0.0035(14)
N26 0.0542(18) 0.0253(14) 0.0372(16) 0.0044(12) 0.0207(14) -0.0111(13)
N27 0.0369(15) 0.0458(18) 0.0289(15) -0.0071(13) 0.0052(12) -0.0069(13)
Na1 0.0402(7) 0.0401(8) 0.0385(8) 0.0068(6) 0.0026(6) 0.0093(6)
O1 0.045(5) 0.032(6) 0.038(10) 0.012(6) 0.013(7) 0.010(5)
O2 0.0455(14) 0.0348(13) 0.0310(13) 0.0084(10) 0.0032(11) 0.0099(11)
O3 0.036(10) 0.052(7) 0.035(5) 0.011(4) -0.002(6) 0.012(5)
O4 0.049(5) 0.039(8) 0.046(6) -0.010(5) 0.024(5) 0.013(4)
O5 0.065(14) 0.047(10) 0.039(12) 0.002(8) 0.018(10) -0.009(8)
O6 0.042(9) 0.044(17) 0.036(18) 0.002(11) -0.016(11) 0.001(10)
O7 0.043(7) 0.040(7) 0.051(17) 0.003(7) 0.013(8) 0.014(6)
O8 0.037(5) 0.036(8) 0.041(5) -0.011(5) 0.021(5) 0.005(4)
O9 0.040(5) 0.050(5) 0.028(4) -0.007(4) -0.006(3) 0.008(4)
O10 0.041(4) 0.037(4) 0.040(5) -0.005(4) 0.010(4) 0.002(4)
O11 0.048(4) 0.034(3) 0.039(3) -0.009(3) 0.010(3) -0.001(3)
O12 0.023(3) 0.039(4) 0.020(3) -0.012(3) 0.001(3) -0.003(3)
O13 0.039(4) 0.049(5) 0.027(4) -0.004(3) 0.007(3) 0.002(4)
O14 0.034(3) 0.042(4) 0.045(4) 0.009(3) 0.001(3) 0.004(3)
O1' 0.051(5) 0.043(8) 0.038(10) 0.019(5) 0.009(7) 0.016(5)
O3' 0.030(8) 0.038(7) 0.047(9) -0.016(8) -0.003(6) -0.012(8)
O4' 0.035(5) 0.031(7) 0.037(4) -0.006(4) -0.008(3) -0.010(5)
O5' 0.030(8) 0.039(7) 0.047(13) 0.018(7) 0.003(7) 0.012(7)
O6' 0.053(18) 0.045(18) 0.04(2) 0.014(13) -0.001(14) 0.014(12)
O7' 0.048(9) 0.043(8) 0.034(6) 0.004(6) 0.010(6) 0.020(6)
O8' 0.042(6) 0.041(10) 0.044(6) -0.010(6) -0.007(4) 0.015(5)

loop_
_atom_type_symbol
_atom_type_description
_atom_type_scat_dispersion_real
_atom_type_scat_dispersion_imag
_atom_type_scat_source
C C 0.0033 0.0016 'International Tables Vol C Tables 4.2.6.8 and 6.1.1.4'
H H 0.0000 0.0000 'International Tables Vol C Tables 4.2.6.8 and 6.1.1.4'
B B 0.0013 0.0007 'International Tables Vol C Tables 4.2.6.8 and 6.1.1.4'
N N 0.0061 0.0033 'International Tables Vol C Tables 4.2.6.8 and 6.1.1.4'
O O 0.0106 0.0060 'International Tables Vol C Tables 4.2.6.8 and 6.1.1.4'
Co Co 0.3494 0.9721 'International Tables Vol C Tables 4.2.6.8 and 6.1.1.4'
Fe Fe 0.3463 0.8444 'International Tables Vol C Tables 4.2.6.8 and 6.1.1.4'
Na Na 0.0362 0.0249 'International Tables Vol C Tables 4.2.6.8 and 6.1.1.4'

loop_
_geom_angle_atom_site_label_1
_geom_angle_atom_site_label_2
_geom_angle_atom_site_label_3
_geom_angle
_geom_angle_site_symmetry_1
_geom_angle_site_symmetry_3
_geom_angle_publ_flag
N6 B1 N4 109.6(2) . . ?
N6 B1 N2 107.0(2) . . ?
N4 B1 N2 106.9(2) . . ?
N6 B1 H1 110.9 . . ?
N4 B1 H1 111.3 . . ?
N2 B1 H1 111.0 . . ?
N14 B2 N16 108.2(3) . . ?
N14 B2 N18 108.8(2) . . ?
N16 B2 N18 104.9(2) . . ?
N14 B2 H2 111.8 . . ?
N16 B2 H2 110.8 . . ?
N18 B2 H2 112.1 . . ?
N22 B3 N20 109.0(3) . . ?
N22 B3 N24 108.0(2) . . ?
N20 B3 N24 105.6(3) . . ?
N22 B3 H3 111.1 . . ?
N20 B3 H3 111.3 . . ?
N24 B3 H3 111.7 . . ?
N8 C1 Fe1 176.5(3) . . ?
N7 C2 Fe1 174.1(3) . . ?
N9 C3 Fe1 177.9(3) . . ?
N11 C4 Fe2 176.4(3) . . ?
N12 C5 Fe2 176.0(3) . . ?
N10 C6 Fe2 178.5(3) . . ?
N25 C7 Fe3 179.4(3) . . ?
N26 C8 Fe3 176.9(3) . . ?
N27 C9 Fe3 178.5(3) . . ?
N1 C10 C11 109.0(3) . . ?
N1 C10 H10 125.5 . . ?
C11 C10 H10 125.5 . . ?
C10 C11 C12 136.0(3) . . ?
C10 C11 C16 104.0(3) . . ?
C12 C11 C16 120.0(3) . . ?
C13 C12 C11 120.5(3) . . ?
C13 C12 H12 119.8 . . ?
C11 C12 H12 119.8 . . ?
C12 C13 C14 119.5(3) . . ?
C12 C13 H13 120.3 . . ?
C14 C13 H13 120.3 . . ?
C15 C14 C13 120.1(3) . . ?
C15 C14 H14 120.0 . . ?
C13 C14 H14 120.0 . . ?
C16 C15 C14 120.4(3) . . ?
C16 C15 H15 119.8 . . ?
C14 C15 H15 119.8 . . ?
N2 C16 C15 129.8(3) . . ?
N2 C16 C11 110.7(3) . . ?
C15 C16 C11 119.5(3) . . ?
N3 C17 C18 107.4(3) . . ?
N3 C17 H17 126.3 . . ?
C18 C17 H17 126.3 . . ?
C19 C18 C23 120.7(4) . . ?
C19 C18 C17 134.5(4) . . ?
C23 C18 C17 104.8(3) . . ?
C18 C19 C20 119.3(4) . . ?
C18 C19 H19 120.3 . . ?
C20 C19 H19 120.3 . . ?
C21 C20 C19 120.4(4) . . ?
C21 C20 H20 119.8 . . ?
C19 C20 H20 119.8 . . ?
C20 C21 C22 120.1(4) . . ?
C20 C21 H21 120.0 . . ?
C22 C21 H21 120.0 . . ?
C23 C22 C21 119.6(4) . . ?
C23 C22 H22 120.2 . . ?
C21 C22 H22 120.2 . . ?
N4 C23 C22 130.5(3) . . ?
N4 C23 C18 109.4(3) . . ?
C22 C23 C18 119.9(4) . . ?
N5 C24 C25 106.3(3) . . ?
N5 C24 H24 126.9 . . ?
C25 C24 H24 126.9 . . ?
C26 C25 C30 120.6(3) . . ?
C26 C25 C24 134.5(3) . . ?
C30 C25 C24 104.8(3) . . ?
C25 C26 C27 119.7(3) . . ?
C25 C26 H26 120.2 . . ?
C27 C26 H26 120.2 . . ?
C28 C27 C26 119.9(4) . . ?
C28 C27 H27 120.0 . . ?
C26 C27 H27 120.0 . . ?
C27 C28 C29 120.4(3) . . ?
C27 C28 H28 119.8 . . ?
C29 C28 H28 119.8 . . ?
C28 C29 C30 119.7(3) . . ?
C28 C29 H29 120.2 . . ?
C30 C29 H29 120.2 . . ?
N6 C30 C29 129.7(3) . . ?
N6 C30 C25 110.7(3) . . ?
C29 C30 C25 119.7(3) . . ?
N15 C31 C32 112.4(3) . . ?
N15 C31 H31 123.8 . . ?
C32 C31 H31 123.8 . . ?
C37 C32 C33 120.6(3) . . ?
C37 C32 C31 101.4(3) . . ?
C33 C32 C31 137.9(3) . . ?
C34 C33 C32 119.9(4) . . ?
C34 C33 H33 120.1 . . ?
C32 C33 H33 120.1 . . ?
C33 C34 C35 119.9(3) . . ?
C33 C34 H34 120.1 . . ?
C35 C34 H34 120.1 . . ?
C34 C35 C36 120.1(3) . . ?
C34 C35 H35 119.9 . . ?
C36 C35 H35 119.9 . . ?
C37 C36 C35 119.9(3) . . ?
C37 C36 H36 120.0 . . ?
C35 C36 H36 120.0 . . ?
N16 C37 C32 108.9(3) . . ?
N16 C37 C36 131.5(3) . . ?
C32 C37 C36 119.5(3) . . ?
N17 C38 C39 108.5(3) . . ?
N17 C38 H38 125.7 . . ?
C39 C38 H38 125.7 . . ?
C40 C39 C44 119.7(3) . . ?
C40 C39 C38 135.2(3) . . ?
C44 C39 C38 105.1(3) . . ?
C41 C40 C39 119.9(3) . . ?
C41 C40 H40 120.1 . . ?
C39 C40 H40 120.1 . . ?
C40 C41 C42 120.0(4) . . ?
C40 C41 H41 120.0 . . ?
C42 C41 H41 120.0 . . ?
C41 C42 C43 121.0(3) . . ?
C41 C42 H42 119.5 . . ?
C43 C42 H42 119.5 . . ?
C42 C43 C44 119.3(3) . . ?
C42 C43 H43 120.4 . . ?
C44 C43 H43 120.4 . . ?
N18 C44 C43 132.8(3) . . ?
N18 C44 C39 107.0(3) . . ?
C43 C44 C39 120.1(3) . . ?
N13 C45 C46 109.9(3) . . ?
N13 C45 H45 125.0 . . ?
C46 C45 H45 125.0 . . ?
C51 C46 C47 119.6(3) . . ?
C51 C46 C45 102.3(3) . . ?
C47 C46 C45 138.0(3) . . ?
C48 C47 C46 120.1(3) . . ?
C48 C47 H47 119.9 . . ?
C46 C47 H47 119.9 . . ?
C47 C48 C49 120.0(4) . . ?
C47 C48 H48 120.0 . . ?
C49 C48 H48 120.0 . . ?
C48 C49 C50 119.7(4) . . ?
C48 C49 H49 120.1 . . ?
C50 C49 H49 120.1 . . ?
C51 C50 C49 120.1(3) . . ?
C51 C50 H50 119.9 . . ?
C49 C50 H50 119.9 . . ?
N14 C51 C46 109.2(3) . . ?
N14 C51 C50 130.4(3) . . ?
C46 C51 C50 120.4(3) . . ?
N19 C52 C53 107.7(3) . . ?
N19 C52 H52 126.2 . . ?
C53 C52 H52 126.2 . . ?
C58 C53 C52 104.7(3) . . ?
C58 C53 C54 120.4(3) . . ?
C52 C53 C54 134.9(3) . . ?
C55 C54 C53 120.0(3) . . ?
C55 C54 H54 120.0 . . ?
C53 C54 H54 120.0 . . ?
C56 C55 C54 120.1(3) . . ?
C56 C55 H55 120.0 . . ?
C54 C55 H55 120.0 . . ?
C55 C56 C57 120.8(3) . . ?
C55 C56 H56 119.6 . . ?
C57 C56 H56 119.6 . . ?
C58 C57 C56 119.2(3) . . ?
C58 C57 H57 120.4 . . ?
C56 C57 H57 120.4 . . ?
N20 C58 C53 110.7(3) . . ?
N20 C58 C57 129.7(3) . . ?
C53 C58 C57 119.6(3) . . ?
N23 C59 C60 107.6(3) . . ?
N23 C59 H59 126.2 . . ?
C60 C59 H59 126.2 . . ?
C61 C60 C65 121.0(3) . . ?
C61 C60 C59 134.6(3) . . ?
C65 C60 C59 104.2(3) . . ?
C62 C61 C60 119.3(3) . . ?
C62 C61 H61 120.4 . . ?
C60 C61 H61 120.4 . . ?
C61 C62 C63 120.8(4) . . ?
C61 C62 H62 119.6 . . ?
C63 C62 H62 119.6 . . ?
C64 C63 C62 119.5(4) . . ?
C64 C63 H63 120.2 . . ?
C62 C63 H63 120.2 . . ?
C63 C64 C65 120.5(3) . . ?
C63 C64 H64 119.8 . . ?
C65 C64 H64 119.8 . . ?
N24 C65 C60 109.6(3) . . ?
N24 C65 C64 131.3(3) . . ?
C60 C65 C64 118.9(3) . . ?
N21 C66 C67 107.8(3) . . ?
N21 C66 H66 126.1 . . ?
C67 C66 H66 126.1 . . ?
C68 C67 C72 120.0(3) . . ?
C68 C67 C66 134.9(3) . . ?
C72 C67 C66 105.1(3) . . ?
C69 C68 C67 120.0(3) . . ?
C69 C68 H68 120.0 . . ?
C67 C68 H68 120.0 . . ?
C70 C69 C68 120.4(4) . . ?
C70 C69 H69 119.8 . . ?
C68 C69 H69 119.8 . . ?
C69 C70 C71 120.4(4) . . ?
C69 C70 H70 119.8 . . ?
C71 C70 H70 119.8 . . ?
C72 C71 C70 119.1(3) . . ?
C72 C71 H71 120.5 . . ?
C70 C71 H71 120.5 . . ?
N22 C72 C67 110.3(3) . . ?
N22 C72 C71 129.6(3) . . ?
C67 C72 C71 120.1(4) . . ?
C1 Fe1 C2 87.09(15) . . ?
C1 Fe1 C3 88.83(15) . . ?
C2 Fe1 C3 87.83(16) . . ?
C1 Fe1 N1 92.00(11) . . ?
C2 Fe1 N1 91.60(10) . . ?
C3 Fe1 N1 178.96(11) . . ?
C1 Fe1 N5 178.86(11) . . ?
C2 Fe1 N5 91.77(10) . . ?
C3 Fe1 N5 91.03(10) . . ?
N1 Fe1 N5 88.12(11) . . ?
C1 Fe1 N3 91.55(11) . . ?
C2 Fe1 N3 178.63(10) . . ?
C3 Fe1 N3 91.97(11) . . ?
N1 Fe1 N3 88.62(12) . . ?
N5 Fe1 N3 89.59(12) . . ?
C4 Fe2 C5 86.77(16) . . ?
C4 Fe2 C6 87.47(15) . . ?
C5 Fe2 C6 87.77(17) . . ?
C4 Fe2 N13 92.34(11) . . ?
C5 Fe2 N13 179.00(13) . . ?
C6 Fe2 N13 91.74(11) . . ?
C4 Fe2 N17 93.85(11) . . ?
C5 Fe2 N17 91.73(13) . . ?
C6 Fe2 N17 178.57(11) . . ?
N13 Fe2 N17 88.78(13) . . ?
C4 Fe2 N15 177.03(11) . . ?
C5 Fe2 N15 92.93(11) . . ?
C6 Fe2 N15 89.57(11) . . ?
N13 Fe2 N15 87.93(11) . . ?
N17 Fe2 N15 89.11(12) . . ?
C8 Fe3 C7 86.01(15) . . ?
C8 Fe3 N23 177.53(10) . . ?
C7 Fe3 N23 91.55(11) . . ?
C8 Fe3 C9 88.52(15) . . ?
C7 Fe3 C9 87.13(15) . . ?
N23 Fe3 C9 91.77(12) . . ?
C8 Fe3 N19 92.49(10) . . ?
C7 Fe3 N19 92.11(10) . . ?
N23 Fe3 N19 87.18(13) . . ?
C9 Fe3 N19 178.69(12) . . ?
C8 Fe3 N21 92.79(10) . . ?
C7 Fe3 N21 177.95(10) . . ?
N23 Fe3 N21 89.66(12) . . ?
C9 Fe3 N21 91.17(11) . . ?
N19 Fe3 N21 89.60(12) . . ?
O3 Co1 N11 96.5(7) . . ?
O3 Co1 N7 90.8(8) . . ?
N11 Co1 N7 92.44(12) . . ?
O3 Co1 N25 87.8(8) . . ?
N11 Co1 N25 96.43(12) . . ?
N7 Co1 N25 171.12(11) . . ?
O3 Co1 O2 93.5(7) . . ?
N11 Co1 O2 168.42(12) . . ?
N7 Co1 O2 81.47(10) . . ?
N25 Co1 O2 89.85(10) . . ?
O3 Co1 O1 174.7(10) . . ?
N11 Co1 O1 81.8(8) . . ?
N7 Co1 O1 94.3(6) . . ?
N25 Co1 O1 87.4(7) . . ?
O2 Co1 O1 88.8(7) . . ?
O3 Co1 O3' 3.8(15) . . ?
N11 Co1 O3' 99.7(6) . . ?
N7 Co1 O3' 88.5(7) . . ?
N25 Co1 O3' 89.6(7) . . ?
O2 Co1 O3' 90.1(6) . . ?
O1 Co1 O3' 176.8(9) . . ?
O3 Co1 O1' 176.1(10) . . ?
N11 Co1 O1' 86.4(8) . . ?
N7 Co1 O1' 86.5(6) . . ?
N25 Co1 O1' 94.4(7) . . ?
O2 Co1 O1' 83.4(8) . . ?
O1 Co1 O1' 8.9(10) . . ?
O3' Co1 O1' 172.3(9) . . ?
C10 N1 N2 108.8(2) . . ?
C10 N1 Fe1 131.81(18) . . ?
N2 N1 Fe1 119.40(18) . . ?
C16 N2 N1 107.4(2) . . ?
C16 N2 B1 134.7(2) . . ?
N1 N2 B1 117.5(2) . . ?
C17 N3 N4 110.7(2) . . ?
C17 N3 Fe1 131.17(18) . . ?
N4 N3 Fe1 118.1(2) . . ?
C23 N4 N3 107.5(2) . . ?
C23 N4 B1 133.3(2) . . ?
N3 N4 B1 119.1(2) . . ?
C24 N5 N6 110.1(2) . . ?
C24 N5 Fe1 131.04(18) . . ?
N6 N5 Fe1 118.8(2) . . ?
C30 N6 N5 108.1(2) . . ?
C30 N6 B1 133.5(2) . . ?
N5 N6 B1 118.4(2) . . ?
C2 N7 Co1 169.1(2) . . ?
C1 N8 Na1 152.9(2) . . ?
C4 N11 Co1 151.0(2) . . ?
C45 N13 N14 109.9(2) . . ?
C45 N13 Fe2 130.66(19) . . ?
N14 N13 Fe2 119.4(2) . . ?
N13 N14 C51 108.6(2) . . ?
N13 N14 B2 118.9(2) . . ?
C51 N14 B2 132.4(2) . . ?
C31 N15 N16 108.2(2) . . ?
C31 N15 Fe2 133.17(19) . . ?
N16 N15 Fe2 118.6(2) . . ?
N15 N16 C37 109.1(2) . . ?
N15 N16 B2 118.5(2) . . ?
C37 N16 B2 132.3(2) . . ?
N18 N17 C38 107.5(2) . . ?
N18 N17 Fe2 120.7(2) . . ?
C38 N17 Fe2 131.73(19) . . ?
N17 N18 C44 111.8(2) . . ?
N17 N18 B2 117.0(2) . . ?
C44 N18 B2 131.2(2) . . ?
N20 N19 C52 109.9(2) . . ?
N20 N19 Fe3 119.8(2) . . ?
C52 N19 Fe3 130.2(2) . . ?
C58 N20 N19 107.1(2) . . ?
C58 N20 B3 134.8(2) . . ?
N19 N20 B3 118.1(2) . . ?
C66 N21 N22 110.6(3) . . ?
C66 N21 Fe3 131.0(2) . . ?
N22 N21 Fe3 118.5(2) . . ?
C72 N22 N21 106.3(3) . . ?
C72 N22 B3 134.8(3) . . ?
N21 N22 B3 118.9(2) . . ?
C59 N23 N24 110.7(3) . . ?
C59 N23 Fe3 130.23(19) . . ?
N24 N23 Fe3 118.7(2) . . ?
C65 N24 N23 107.9(3) . . ?
C65 N24 B3 133.4(3) . . ?
N23 N24 B3 118.3(2) . . ?
C7 N25 Co1 160.8(2) . . ?
O4' Na1 O5' 95.4(9) . . ?
O4' Na1 O5 92.1(9) . . ?
O5' Na1 O5 3.5(16) . . ?
O4' Na1 O7' 92.2(12) . . ?
O5' Na1 O7' 68.1(15) . . ?
O5 Na1 O7' 69.5(15) . . ?
O4' Na1 O8' 112.2(8) . . ?
O5' Na1 O8' 116.6(10) . . ?
O5 Na1 O8' 116.9(10) . . ?
O7' Na1 O8' 153.8(12) . . ?
O4' Na1 O6 89.4(19) . . ?
O5' Na1 O6 163(2) . . ?
O5 Na1 O6 165(2) . . ?
O7' Na1 O6 96(2) . . ?
O8' Na1 O6 76.1(17) . . ?
O4' Na1 O8' 53.5(7) . 3_677 ?
O5' Na1 O8' 80.7(11) . 3_677 ?
O5 Na1 O8' 77.6(11) . 3_677 ?
O7' Na1 O8' 131.3(13) . 3_677 ?
O8' Na1 O8' 73.7(9) . 3_677 ?
O6 Na1 O8' 115(2) . 3_677 ?
O4' Na1 O4 3.8(10) . . ?
O5' Na1 O4 91.9(8) . . ?
O5 Na1 O4 88.7(9) . . ?
O7' Na1 O4 89.3(12) . . ?
O8' Na1 O4 115.4(7) . . ?
O6 Na1 O4 92.2(19) . . ?
O8' Na1 O4 54.3(7) 3_677 . ?
O4' Na1 O6' 87.9(19) . . ?
O5' Na1 O6' 164(2) . . ?
O5 Na1 O6' 166(2) . . ?
O7' Na1 O6' 96(2) . . ?
O8' Na1 O6' 76.0(16) . . ?
O6 Na1 O6' 2(4) . . ?
O8' Na1 O6' 113(2) 3_677 . ?
O4 Na1 O6' 90.7(18) . . ?
O4' Na1 N8 172.0(4) . . ?
O5' Na1 N8 90.4(7) . . ?
O5 Na1 N8 93.8(8) . . ?
O7' Na1 N8 84.8(11) . . ?
O8' Na1 N8 69.7(5) . . ?
O6 Na1 N8 83.5(19) . . ?
O8' Na1 N8 133.3(6) 3_677 . ?
O4 Na1 N8 172.4(4) . . ?
O6' Na1 N8 85.1(18) . . ?
O4' Na1 O8 50.2(7) . 3_677 ?
O5' Na1 O8 75.5(10) . 3_677 ?
O5 Na1 O8 72.3(10) . 3_677 ?
O7' Na1 O8 124.1(13) . 3_677 ?
O8' Na1 O8 80.7(6) . 3_677 ?
O6 Na1 O8 119(2) . 3_677 ?
O8' Na1 O8 7.2(11) 3_677 3_677 ?
O4 Na1 O8 50.5(7) . 3_677 ?
O6' Na1 O8 118(2) . 3_677 ?
N8 Na1 O8 137.1(6) . 3_677 ?
O4' Na1 O7 94.6(12) . . ?
O5' Na1 O7 68.2(14) . . ?
O5 Na1 O7 69.7(14) . . ?
O7' Na1 O7 2(2) . . ?
O8' Na1 O7 151.5(12) . . ?
O6 Na1 O7 95(2) . . ?
O8' Na1 O7 133.3(12) 3_677 . ?
O4 Na1 O7 91.8(11) . . ?
O6' Na1 O7 96(2) . . ?
N8 Na1 O7 82.4(11) . . ?
O8 Na1 O7 126.1(12) 3_677 . ?
O4' Na1 H5A 110.0 . . ?
O5' Na1 H5A 14.7 . . ?
O5 Na1 H5A 17.9 . . ?
O7' Na1 H5A 70.1 . . ?
O8' Na1 H5A 107.9 . . ?
O6 Na1 H5A 155.8 . . ?
O8' Na1 H5A 88.8 3_677 . ?
O4 Na1 H5A 106.6 . . ?
O6' Na1 H5A 157.4 . . ?
N8 Na1 H5A 76.0 . . ?
O8 Na1 H5A 84.9 3_677 . ?
O7 Na1 H5A 69.6 . . ?
O4' Na1 H5B 83.4 . . ?
O5' Na1 H5B 20.1 . . ?
O5 Na1 H5B 17.2 . . ?
O7' Na1 H5B 84.7 . . ?
O8' Na1 H5B 106.7 . . ?
O6 Na1 H5B 172.8 . . ?
O8' Na1 H5B 60.6 3_677 . ?
O4 Na1 H5B 80.6 . . ?
O6' Na1 H5B 171.2 . . ?
N8 Na1 H5B 103.7 . . ?
O8 Na1 H5B 55.6 3_677 . ?
O7 Na1 H5B 85.3 . . ?
H5A Na1 H5B 30.3 . . ?
O4' Na1 H4C 18.3 . . ?
O5' Na1 H4C 85.1 . . ?
O5 Na1 H4C 82.3 . . ?
O7' Na1 H4C 74.3 . . ?
O8' Na1 H4C 130.4 . . ?
O6 Na1 H4C 94.9 . . ?
O8' Na1 H4C 66.4 3_677 . ?
O4 Na1 H4C 15.1 . . ?
O6' Na1 H4C 93.6 . . ?
N8 Na1 H4C 158.9 . . ?
O8 Na1 H4C 61.4 3_677 . ?
O7 Na1 H4C 76.8 . . ?
H5A Na1 H4C 99.6 . . ?
H5B Na1 H4C 78.2 . . ?
O4' Na1 H4D 17.6 . . ?
O5' Na1 H4D 112.9 . . ?
O5 Na1 H4D 109.7 . . ?
O7' Na1 H4D 97.5 . . ?
O8' Na1 H4D 103.3 . . ?
O6 Na1 H4D 72.2 . . ?
O8' Na1 H4D 61.0 3_677 . ?
O4 Na1 H4D 21.0 . . ?
O6' Na1 H4D 70.7 . . ?
N8 Na1 H4D 155.7 . . ?
O8 Na1 H4D 59.9 3_677 . ?
O7 Na1 H4D 99.7 . . ?
H5A Na1 H4D 127.6 . . ?
H5B Na1 H4D 100.6 . . ?
H4C Na1 H4D 31.0 . . ?
O4' Na1 H5C 86.0 . . ?
O5' Na1 H5C 18.0 . . ?
O5 Na1 H5C 15.3 . . ?
O7' Na1 H5C 83.7 . . ?
O8' Na1 H5C 106.6 . . ?
O6 Na1 H5C 175.2 . . ?
O8' Na1 H5C 62.9 3_677 . ?
O4 Na1 H5C 83.1 . . ?
O6' Na1 H5C 173.8 . . ?
N8 Na1 H5C 101.1 . . ?
O8 Na1 H5C 58.0 3_677 . ?
O7 Na1 H5C 84.2 . . ?
H5A Na1 H5C 27.6 . . ?
H5B Na1 H5C 2.7 . . ?
H4C Na1 H5C 80.4 . . ?
H4D Na1 H5C 103.2 . . ?
O4' Na1 H5D 112.9 . . ?
O5' Na1 H5D 17.5 . . ?
O5 Na1 H5D 20.8 . . ?
O7' Na1 H5D 69.5 . . ?
O8' Na1 H5D 107.2 . . ?
O6 Na1 H5D 152.9 . . ?
O8' Na1 H5D 91.4 3_677 . ?
O4 Na1 H5D 109.4 . . ?
O6' Na1 H5D 154.6 . . ?
N8 Na1 H5D 73.1 . . ?
O8 Na1 H5D 87.6 3_677 . ?
O7 Na1 H5D 68.8 . . ?
H5A Na1 H5D 3.0 . . ?
H5B Na1 H5D 33.3 . . ?
H4C Na1 H5D 102.1 . . ?
H4D Na1 H5D 130.4 . . ?
H5C Na1 H5D 30.6 . . ?
Co1 O1 H1A 111.7 . . ?
Co1 O1 H1B 111.7 . . ?
H1A O1 H1B 109.5 . . ?
Co1 O1 H1C 117.4 . . ?
H1B O1 H1C 123.1 . . ?
Co1 O1 H1D 118.2 . . ?
H1A O1 H1D 122.6 . . ?
H1C O1 H1D 124.4 . . ?
Co1 O2 H2A 109.9 . . ?
Co1 O2 H2B 109.3 . . ?
H2A O2 H2B 109.4 . . ?
Co1 O3 H3A 114.8 . . ?
Co1 O3 H3B 117.3 . . ?
H3A O3 H3B 112.5 . . ?
Co1 O3 H3C 124.5 . . ?
H3B O3 H3C 110.2 . . ?
Co1 O3 H3D 134.5 . . ?
H3A O3 H3D 102.4 . . ?
H3C O3 H3D 97.0 . . ?
Na1 O4 H4A 108.2 . . ?
Na1 O4 H4B 109.3 . . ?
H4A O4 H4B 109.5 . . ?
Na1 O4 H4C 93.8 . . ?
H4A O4 H4C 111.1 . . ?
H4B O4 H4C 123.2 . . ?
Na1 O4 H4D 90.3 . . ?
H4B O4 H4D 113.2 . . ?
H4C O4 H4D 118.0 . . ?
Na1 O5 H5A 108.0 . . ?
Na1 O5 H5B 111.1 . . ?
H5A O5 H5B 109.7 . . ?
Na1 O5 H5C 111.5 . . ?
H5A O5 H5C 103.9 . . ?
Na1 O5 H5D 103.3 . . ?
H5B O5 H5D 114.3 . . ?
H5C O5 H5D 108.4 . . ?
Na1 O6 H6A 109.7 . . ?
Na1 O6 H6B 109.4 . . ?
H6A O6 H6B 109.6 . . ?
Na1 O6 H6C 114.4 . . ?
H6B O6 H6C 111.0 . . ?
Na1 O6 H6D 116.0 . . ?
H6A O6 H6D 108.2 . . ?
H6C O6 H6D 108.8 . . ?
Na1 O7 H7A 108.5 . . ?
Na1 O7 H7B 108.00 . . ?
H7A O7 H7B 109.4 . . ?
Na1 O7 H7C 95.00 . . ?
H7A O7 H7C 111.1 . . ?
H7B O7 H7C 121.1 . . ?
Na1 O7 H7D 94.6 . . ?
H7A O7 H7D 109.2 . . ?
H7C O7 H7D 132.0 . . ?
Na1 O8 Na1 94.9(8) 3_677 . ?
Na1 O8 H8A 112.8 3_677 . ?
Na1 O8 H8A 112.8 . . ?
Na1 O8 H8B 112.8 3_677 . ?
Na1 O8 H8B 112.8 . . ?
H8A O8 H8B 110.2 . . ?
Na1 O8 H8C 103.4 3_677 . ?
Na1 O8 H8C 94.6 . . ?
H8A O8 H8C 131.4 . . ?
Na1 O8 H8D 110.1 3_677 . ?
Na1 O8 H8D 99.3 . . ?
H8B O8 H8D 122.7 . . ?
H8C O8 H8D 142.3 . . ?
H9A O9 H9B 109.4 . . ?
H10A O10 H10B 109.8 . . ?
H11A O11 H11B 109.3 . . ?
H12A O12 H12B 109.5 . . ?
H13A O13 H13B 109.5 . . ?
H14A O14 H14B 109.6 . . ?
Co1 O1' H1A 98.1 . . ?
Co1 O1' H1B 97.7 . . ?
H1A O1' H1B 82.9 . . ?
Co1 O1' H1C 107.4 . . ?
H1B O1' H1C 98.1 . . ?
Co1 O1' H1D 107.0 . . ?
H1A O1' H1D 97.3 . . ?
H1C O1' H1D 109.5 . . ?
Co1 O3' H3A 101.2 . . ?
Co1 O3' H3B 97.2 . . ?
H3A O3' H3B 116.4 . . ?
Co1 O3' H3C 116.0 . . ?
H3B O3' H3C 120.6 . . ?
Co1 O3' H3D 113.9 . . ?
H3A O3' H3D 113.9 . . ?
H3C O3' H3D 112.5 . . ?
Na1 O4' H4A 130.6 . . ?
Na1 O4' H4B 122.9 . . ?
H4A O4' H4B 97.8 . . ?
Na1 O4' H4C 107.7 . . ?
H4A O4' H4C 94.7 . . ?
H4B O4' H4C 94.1 . . ?
Na1 O4' H4D 111.5 . . ?
H4B O4' H4D 109.4 . . ?
H4C O4' H4D 109.4 . . ?
Na1 O5' H5A 116.6 . . ?
Na1 O5' H5B 107.7 . . ?
H5A O5' H5B 107.6 . . ?
Na1 O5' H5C 108.3 . . ?
H5A O5' H5C 103.3 . . ?
Na1 O5' H5D 110.9 . . ?
H5B O5' H5D 113.8 . . ?
H5C O5' H5D 109.4 . . ?
Na1 O6' H6A 106.00 . . ?
Na1 O6' H6B 101.9 . . ?
H6A O6' H6B 108.0 . . ?
Na1 O6' H6C 111.00 . . ?
H6B O6' H6C 110.5 . . ?
Na1 O6' H6D 108.0 . . ?
H6A O6' H6D 107.8 . . ?
H6C O6' H6D 109.6 . . ?
Na1 O7' H7A 126.7 . . ?
Na1 O7' H7B 120.1 . . ?
H7A O7' H7B 98.5 . . ?
Na1 O7' H7C 108.7 . . ?
H7A O7' H7C 99.4 . . ?
H7B O7' H7C 98.5 . . ?
Na1 O7' H7D 108.7 . . ?
H7A O7' H7D 102.7 . . ?
H7C O7' H7D 109.7 . . ?
Na1 O8' Na1 106.3(9) . 3_677 ?
Na1 O8' H8A 118.1 . . ?
Na1 O8' H8A 109.9 3_677 . ?
Na1 O8' H8B 123.1 . . ?
Na1 O8' H8B 113.9 3_677 . ?
H8A O8' H8B 84.2 . . ?
Na1 O8' H8C 110.5 . . ?
Na1 O8' H8C 110.5 3_677 . ?
H8A O8' H8C 101.6 . . ?
Na1 O8' H8D 110.5 . . ?
Na1 O8' H8D 110.5 3_677 . ?
H8B O8' H8D 91.6 . . ?
H8C O8' H8D 108.7 . . ?

loop_
_geom_bond_atom_site_label_1
_geom_bond_atom_site_label_2
_geom_bond_distance
_geom_bond_site_symmetry_2
_geom_bond_publ_flag
B1 N6 1.509(4) . ?
B1 N4 1.511(4) . ?
B1 N2 1.560(3) . ?
B1 H1 0.9764 . ?
B2 N14 1.516(4) . ?
B2 N16 1.557(4) . ?
B2 N18 1.559(4) . ?
B2 H2 0.9765 . ?
B3 N22 1.502(4) . ?
B3 N20 1.531(4) . ?
B3 N24 1.553(4) . ?
B3 H3 0.9766 . ?
C1 N8 1.123(4) . ?
C1 Fe1 1.856(4) . ?
C2 N7 1.137(4) . ?
C2 Fe1 1.905(4) . ?
C3 N9 1.103(3) . ?
C3 Fe1 1.947(3) . ?
C4 N11 1.157(3) . ?
C4 Fe2 1.887(3) . ?
C5 N12 1.124(4) . ?
C5 Fe2 1.892(4) . ?
C6 N10 1.123(4) . ?
C6 Fe2 1.921(4) . ?
C7 N25 1.082(4) . ?
C7 Fe3 1.934(4) . ?
C8 N26 1.107(4) . ?
C8 Fe3 1.930(4) . ?
C9 N27 1.090(3) . ?
C9 Fe3 1.967(3) . ?
C10 N1 1.341(3) . ?
C10 C11 1.384(5) . ?
C10 H10 0.9300 . ?
C11 C12 1.389(4) . ?
C11 C16 1.393(4) . ?
C12 C13 1.381(5) . ?
C12 H12 0.9300 . ?
C13 C14 1.396(5) . ?
C13 H13 0.9300 . ?
C14 C15 1.387(5) . ?
C14 H14 0.9300 . ?
C15 C16 1.383(5) . ?
C15 H15 0.9300 . ?
C16 N2 1.319(3) . ?
C17 N3 1.315(4) . ?
C17 C18 1.419(5) . ?
C17 H17 0.9300 . ?
C18 C19 1.374(6) . ?
C18 C23 1.403(5) . ?
C19 C20 1.401(5) . ?
C19 H19 0.9300 . ?
C20 C21 1.382(5) . ?
C20 H20 0.9300 . ?
C21 C22 1.402(6) . ?
C21 H21 0.9300 . ?
C22 C23 1.380(5) . ?
C22 H22 0.9300 . ?
C23 N4 1.324(4) . ?
C24 N5 1.344(4) . ?
C24 C25 1.439(5) . ?
C24 H24 0.9300 . ?
C25 C26 1.379(5) . ?
C25 C30 1.391(5) . ?
C26 C27 1.393(5) . ?
C26 H26 0.9300 . ?
C27 C28 1.386(5) . ?
C27 H27 0.9300 . ?
C28 C29 1.388(5) . ?
C28 H28 0.9300 . ?
C29 C30 1.390(5) . ?
C29 H29 0.9300 . ?
C30 N6 1.311(4) . ?
C31 N15 1.260(4) . ?
C31 C32 1.428(5) . ?
C31 H31 0.9300 . ?
C32 C37 1.382(5) . ?
C32 C33 1.390(5) . ?
C33 C34 1.384(5) . ?
C33 H33 0.9300 . ?
C34 C35 1.389(5) . ?
C34 H34 0.9300 . ?
C35 C36 1.393(5) . ?
C35 H35 0.9300 . ?
C36 C37 1.392(5) . ?
C36 H36 0.9300 . ?
C37 N16 1.348(3) . ?
C38 N17 1.346(4) . ?
C38 C39 1.412(5) . ?
C38 H38 0.9300 . ?
C39 C40 1.395(5) . ?
C39 C44 1.397(4) . ?
C40 C41 1.376(5) . ?
C40 H40 0.9300 . ?
C41 C42 1.382(5) . ?
C41 H41 0.9300 . ?
C42 C43 1.383(6) . ?
C42 H42 0.9300 . ?
C43 C44 1.384(5) . ?
C43 H43 0.9300 . ?
C44 N18 1.334(4) . ?
C45 N13 1.269(4) . ?
C45 C46 1.456(5) . ?
C45 H45 0.9300 . ?
C46 C51 1.379(4) . ?
C46 C47 1.398(5) . ?
C47 C48 1.379(5) . ?
C47 H47 0.9300 . ?
C48 C49 1.387(5) . ?
C48 H48 0.9300 . ?
C49 C50 1.392(5) . ?
C49 H49 0.9300 . ?
C50 C51 1.379(5) . ?
C50 H50 0.9300 . ?
C51 N14 1.350(3) . ?
C52 N19 1.350(3) . ?
C52 C53 1.385(5) . ?
C52 H52 0.9300 . ?
C53 C58 1.379(5) . ?
C53 C54 1.389(5) . ?
C54 C55 1.377(5) . ?
C54 H54 0.9300 . ?
C55 C56 1.364(5) . ?
C55 H55 0.9300 . ?
C56 C57 1.395(5) . ?
C56 H56 0.9300 . ?
C57 C58 1.393(5) . ?
C57 H57 0.9300 . ?
C58 N20 1.328(3) . ?
C59 N23 1.291(3) . ?
C59 C60 1.441(4) . ?
C59 H59 0.9300 . ?
C60 C61 1.378(5) . ?
C60 C65 1.381(5) . ?
C61 C62 1.377(5) . ?
C61 H61 0.9300 . ?
C62 C63 1.386(5) . ?
C62 H62 0.9300 . ?
C63 C64 1.369(5) . ?
C63 H63 0.9300 . ?
C64 C65 1.399(5) . ?
C64 H64 0.9300 . ?
C65 N24 1.323(5) . ?
C66 N21 1.332(4) . ?
C66 C67 1.395(5) . ?
C66 H66 0.9300 . ?
C67 C68 1.383(5) . ?
C67 C72 1.388(5) . ?
C68 C69 1.379(5) . ?
C68 H68 0.9300 . ?
C69 C70 1.369(5) . ?
C69 H69 0.9300 . ?
C70 C71 1.398(6) . ?
C70 H70 0.9300 . ?
C71 C72 1.390(5) . ?
C71 H71 0.9300 . ?
C72 N22 1.340(5) . ?
Fe1 N1 1.976(3) . ?
Fe1 N5 1.977(3) . ?
Fe1 N3 1.987(3) . ?
Fe2 N13 1.956(3) . ?
Fe2 N17 1.969(3) . ?
Fe2 N15 1.989(3) . ?
Fe3 N23 1.959(3) . ?
Fe3 N19 1.970(3) . ?
Fe3 N21 1.976(3) . ?
Co1 O3 2.10(3) . ?
Co1 N11 2.147(3) . ?
Co1 N7 2.151(3) . ?
Co1 N25 2.168(3) . ?
Co1 O2 2.200(2) . ?
Co1 O1 2.26(3) . ?
Co1 O3' 2.32(3) . ?
Co1 O1' 2.34(4) . ?
N1 N2 1.361(4) . ?
N3 N4 1.371(4) . ?
N5 N6 1.374(4) . ?
N8 Na1 2.454(3) . ?
N13 N14 1.343(4) . ?
N15 N16 1.339(4) . ?
N17 N18 1.329(4) . ?
N19 N20 1.338(4) . ?
N21 N22 1.366(4) . ?
N23 N24 1.364(4) . ?
Na1 O4' 2.18(2) . ?
Na1 O5' 2.21(4) . ?
Na1 O5 2.24(4) . ?
Na1 O7' 2.34(5) . ?
Na1 O8' 2.35(2) . ?
Na1 O6 2.37(7) . ?
Na1 O8' 2.37(2) 3_677 ?
Na1 O4 2.44(2) . ?
Na1 O6' 2.45(7) . ?
Na1 O8 2.51(2) 3_677 ?
Na1 O7 2.55(6) . ?
Na1 H5A 2.6336 . ?
Na1 H5B 2.6693 . ?
Na1 H4C 2.5687 . ?
Na1 H4D 2.6154 . ?
Na1 H5C 2.6061 . ?
Na1 H5D 2.6380 . ?
O1 H1A 0.8493 . ?
O1 H1B 0.8472 . ?
O1 H1C 0.7931 . ?
O1 H1D 0.7730 . ?
O2 H2A 0.8505 . ?
O2 H2B 0.8469 . ?
O3 H3A 0.8498 . ?
O3 H3B 0.8462 . ?
O3 H3C 1.0140 . ?
O3 H3D 0.8647 . ?
O4 H4A 0.8502 . ?
O4 H4B 0.8469 . ?
O4 H4C 0.6690 . ?
O4 H4D 0.9378 . ?
O5 H5A 0.8499 . ?
O5 H5B 0.8466 . ?
O5 H5C 0.7374 . ?
O5 H5D 0.9619 . ?
O6 H6A 0.8473 . ?
O6 H6B 0.8477 . ?
O6 H6C 0.8800 . ?
O6 H6D 0.8224 . ?
O7 H7A 0.8471 . ?
O7 H7B 0.8482 . ?
O7 H7C 0.7320 . ?
O7 H7D 0.7881 . ?
O8 Na1 2.51(2) 3_677 ?
O8 H8A 0.9700 . ?
O8 H8B 0.9700 . ?
O8 H8C 0.9083 . ?
O8 H8D 0.7564 . ?
O9 H9A 0.8475 . ?
O9 H9B 0.8462 . ?
O10 H10A 0.8499 . ?
O10 H10B 0.8488 . ?
O11 H11A 0.8481 . ?
O11 H11B 0.8477 . ?
O12 H12A 0.8469 . ?
O12 H12B 0.8488 . ?
O13 H13A 0.8470 . ?
O13 H13B 0.8502 . ?
O14 H14A 0.8466 . ?
O14 H14B 0.8485 . ?
O1' H1A 1.0407 . ?
O1' H1B 1.0522 . ?
O1' H1C 0.8493 . ?
O1' H1D 0.8472 . ?
O3' H3A 0.7475 . ?
O3' H3B 0.9095 . ?
O3' H3C 0.8498 . ?
O3' H3D 0.8462 . ?
O4' H4A 0.8626 . ?
O4' H4B 0.9746 . ?
O4' H4C 0.8461 . ?
O4' H4D 0.8502 . ?
O5' H5A 0.7473 . ?
O5' H5B 0.9638 . ?
O5' H5C 0.8466 . ?
O5' H5D 0.8500 . ?
O6' H6A 0.8268 . ?
O6' H6B 0.8847 . ?
O6' H6C 0.8474 . ?
O6' H6D 0.8600 . ?
O7' H7A 0.8590 . ?
O7' H7B 0.9651 . ?
O7' H7C 0.8505 . ?
O7' H7D 0.8482 . ?
O8' Na1 2.37(2) 3_677 ?
O8' H8A 1.2295 . ?
O8' H8B 1.1415 . ?
O8' H8C 0.9700 . ?
O8' H8D 0.9700 . ?
